data_9002713
loop_
_publ_author_name
'Tribaudino, M.'
'Nestola, F.'
'Camara, F.'
'Domeneghetti, M. C.'

_publ_section_title
;
 The high-temperature P2_1/c - C2/c phase transition in Fe-free pyroxene
 (Ca.15Mg1.85Si2O6): Structural and thermodynamic behavior
 Sample: dien2, T = 500 deg C
;
_journal_name_full 'American Mineralogist'
_journal_page_first 648
_journal_page_last 657
_journal_volume 87
_journal_year 2002
_chemical_compound_source Synthetic
_chemical_formula_sum 'Ca0.15 Mg1.85 O6 Si2'
_chemical_name_mineral Clinoenstatite
_space_group_IT_number 14
_symmetry_space_group_name_Hall '-P 2ybc'
_symmetry_space_group_name_H-M 'P 1 21/c 1'
_cell_angle_alpha 90
_cell_angle_beta 108.58
_cell_angle_gamma 90
_cell_length_a 9.702
_cell_length_b 8.903
_cell_length_c 5.228
_cell_formula_units_Z 4
_cell_volume 428.042
_database_code_amcsd 0002802
_diffrn_ambient_temperature 773.15
_exptl_crystal_density_diffrn 3.152
_cod_original_formula_sum 'O6 Si2 Mg1.85 Ca.15'
_cod_database_code 9002713

loop_
_space_group_symop_operation_xyz
x,y,z
x,1/2-y,1/2+z
-x,1/2+y,1/2-z
-x,-y,-z

loop_
_atom_site_aniso_label
_atom_site_aniso_U_11
_atom_site_aniso_U_22
_atom_site_aniso_U_33
_atom_site_aniso_U_12
_atom_site_aniso_U_13
_atom_site_aniso_U_23
O1A 0.01116 0.01636 0.01215 0.00051 0.00277 0.00092
O1B 0.01158 0.01779 0.01337 0.00056 0.00339 -0.00113
O2A 0.01970 0.01221 0.01864 -0.00565 0.00678 -0.00106
O2B 0.02271 0.01862 0.02613 -0.00892 0.01157 -0.00709
O3A 0.01449 0.02546 0.01936 -0.00050 0.00543 0.00943
O3B 0.01617 0.02381 0.01785 0.00308 0.00678 0.00876
SiA 0.01050 0.01105 0.01145 -0.00124 0.00454 -0.00106
SiB 0.01050 0.01029 0.01172 -0.00119 0.00429 -0.00072
Mg1 0.01596 0.01404 0.01463 0.00035 0.00480 0.00053
Mg2 0.02404 0.02834 0.01646 0.00507 0.00394 0.00404
Ca2 0.02404 0.02834 0.01646 0.00507 0.00394 0.00404

loop_
_atom_site_label
_atom_site_fract_x
_atom_site_fract_y
_atom_site_fract_z
_atom_site_occupancy
_atom_site_U_iso_or_equiv
O1A 0.86787 0.33936 0.17583 1.00000 0.01344
O1B 0.37361 0.84055 0.12950 1.00000 0.01439
O2A 0.12166 0.49977 0.32593 1.00000 0.01669
O2B 0.63063 0.98561 0.37802 1.00000 0.02159
O3A 0.10420 0.27096 0.59479 1.00000 0.01976
O3B 0.60331 0.70554 0.47150 1.00000 0.01895
SiA 0.04254 0.34090 0.28445 1.00000 0.01075
SiB 0.54985 0.83826 0.23615 1.00000 0.01066
Mg1 0.25060 0.65285 0.22641 1.00000 0.01490
Mg2 0.25495 0.01784 0.22514 0.85000 0.02354
Ca2 0.25495 0.01784 0.22514 0.15000 0.02354

loop_
_cod_related_entry_id
_cod_related_entry_database
_cod_related_entry_code
1 AMCSD 0002802
